data_2312424
loop_
_publ_author_name
'Song, Huijie'
'Peng, Ri'
'Zuo, Yi'
'Wang, Tao'
'Zhu, Dunru'

_publ_section_title
;
 Syntheses, crystal structures and intermolecular interactions of six
 novel pyrimidin-2-yl-substituted triaryltriazoles.
;
_journal_coeditor_code VP3032
_journal_issue 4
_journal_name_full 'Acta crystallographica. Section C, Structural chemistry'
_journal_paper_doi 10.1107/S2053229624002018
_journal_volume 80
_journal_year 2024
_chemical_formula_iupac 'C18 H14 N6'
_chemical_formula_moiety 'C18 H14 N6'
_chemical_formula_sum 'C18 H14 N6'
_chemical_formula_weight 314.35
_chemical_name_systematic
;
4-(4-Methylphenyl)-3-(pyridin-2-yl)-5-(pyrimidin-2-yl)-1,2,4-triazole
;
_space_group_crystal_system orthorhombic
_space_group_IT_number 61
_space_group_name_Hall '-P 2ac 2ab'
_space_group_name_H-M_alt 'P b c a'
_atom_sites_solution_hydrogens geom
_audit_creation_method
;
Olex2 1.3
(compiled 2020.11.12 svn.r5f609507 for OlexSys, GUI svn.r6408)
;
_cell_angle_alpha 90
_cell_angle_beta 90
_cell_angle_gamma 90
_cell_formula_units_Z 8
_cell_length_a 15.7069(10)
_cell_length_b 11.8266(11)
_cell_length_c 17.5763(12)
_cell_measurement_reflns_used 3494
_cell_measurement_temperature 293.15
_cell_measurement_theta_max 29.1180
_cell_measurement_theta_min 2.4460
_cell_volume 3265.0(4)
_computing_cell_refinement
;
CrysAlis PRO (Rigaku OD, 2015)
;
_computing_data_collection
;
CrysAlis PRO (Rigaku OD, 2015)
;
_computing_data_reduction
;
CrysAlis PRO (Rigaku OD, 2015)
;
_computing_molecular_graphics
;
OLEX2 (Dolomanov <i>et al.</i>, 2009)
;
_computing_publication_material
;
OLEX2 (Dolomanov <i>et al.</i>, 2009)
;
_computing_structure_refinement
;
SHELXL (Sheldrick, 2015<i>b</i>)
;
_computing_structure_solution
;
SHELXT (Sheldrick, 2015<i>a</i>)
;
_diffrn_ambient_temperature 293.15
_diffrn_measured_fraction_theta_full 0.999
_diffrn_measured_fraction_theta_max 0.999
_diffrn_measurement_device_type 'Rigaku XtaLAB Synergy-R DW diffractometer with a HyPix detector'
_diffrn_measurement_method '\w scans'
_diffrn_radiation_type MoK\a
_diffrn_radiation_wavelength 0.71073
_diffrn_reflns_av_R_equivalents 0.1158
_diffrn_reflns_av_unetI/netI 0.0794
_diffrn_reflns_limit_h_max 17
_diffrn_reflns_limit_h_min -18
_diffrn_reflns_limit_k_max 12
_diffrn_reflns_limit_k_min -14
_diffrn_reflns_limit_l_max 20
_diffrn_reflns_limit_l_min -19
_diffrn_reflns_number 13041
_diffrn_reflns_theta_full 25.049
_diffrn_reflns_theta_max 25.049
_diffrn_reflns_theta_min 2.317
_exptl_absorpt_coefficient_mu 0.082
_exptl_absorpt_correction_T_max 0.988
_exptl_absorpt_correction_T_min 0.986
_exptl_absorpt_correction_type multi-scan
_exptl_absorpt_process_details
;
(CrysAlis PRO; Rigaku OD, 2015)
;
_exptl_crystal_colour colourless
_exptl_crystal_density_diffrn 1.279
_exptl_crystal_density_method 'not measured'
_exptl_crystal_description Block
_exptl_crystal_F_000 1312
_exptl_crystal_size_max 0.17
_exptl_crystal_size_mid 0.16
_exptl_crystal_size_min 0.15
_refine_diff_density_max 0.174
_refine_diff_density_min -0.238
_refine_ls_extinction_method none
_refine_ls_goodness_of_fit_ref 0.977
_refine_ls_hydrogen_treatment constr
_refine_ls_matrix_type full
_refine_ls_number_parameters 264
_refine_ls_number_reflns 2885
_refine_ls_number_restraints 84
_refine_ls_restrained_S_all 0.982
_refine_ls_R_factor_all 0.0843
_refine_ls_R_factor_gt 0.0542
_refine_ls_shift/su_max 0.000
_refine_ls_shift/su_mean 0.000
_refine_ls_structure_factor_coef Fsqd
_refine_ls_weighting_details 'w=1/[\s^2^(Fo^2^)+(0.0911P)^2^] where P=(Fo^2^+2Fc^2^)/3'
_refine_ls_weighting_scheme calc
_refine_ls_wR_factor_gt 0.1435
_refine_ls_wR_factor_ref 0.1570
_reflns_number_gt 1901
_reflns_number_total 2885
_reflns_threshold_expression 'I > 2\s(I)'
_cod_data_source_file vp3032sup1.cif
_cod_data_source_block L2_auto
_cod_database_code 2312424
_shelx_space_group_comment
;
The symmetry employed for this shelxl refinement is uniquely defined
by the following loop, which should always be used as a source of
symmetry information in preference to the above space-group names.
They are only intended as comments.
;

loop_
_space_group_symop_operation_xyz
'x, y, z'
'-x+1/2, -y, z+1/2'
'-x, y+1/2, -z+1/2'
'x+1/2, -y+1/2, -z'
'-x, -y, -z'
'x-1/2, y, -z-1/2'
'x, -y-1/2, z-1/2'
'-x-1/2, y-1/2, z'

loop_
_atom_site_type_symbol
_atom_site_label
_atom_site_fract_x
_atom_site_fract_y
_atom_site_fract_z
_atom_site_U_iso_or_equiv
_atom_site_adp_type
_atom_site_calc_flag
_atom_site_occupancy
_atom_site_disorder_assembly
_atom_site_disorder_group
N N1 0.7327(6) 0.7143(9) 0.7364(6) 0.072(2) Uani d 0.463(15) A 1
N N1A 0.7685(8) 0.5238(10) 0.6743(9) 0.077(3) Uani d 0.537(15) A 2
N N2 0.57795(11) 0.6717(2) 0.66033(10) 0.0738(6) Uani d 1 . .
N N3 0.52512(11) 0.67512(19) 0.59781(10) 0.0689(6) Uani d 1 . .
N N4 0.65335(8) 0.63004(14) 0.55907(9) 0.0446(4) Uani d 1 . .
N N5 0.59188(11) 0.69239(18) 0.40577(10) 0.0651(5) Uani d 1 . .
N N6 0.45851(10) 0.62154(16) 0.44943(11) 0.0613(5) Uani d 1 . .
C C1 0.7947(7) 0.7092(12) 0.7837(6) 0.092(3) Uani d 0.463(15) A 1
H H1 0.799769 0.765967 0.819973 0.110 Uiso calc 0.463(15) A 1
C C1A 0.8367(6) 0.4992(8) 0.7145(6) 0.078(2) Uani d 0.537(15) A 2
H H1A 0.865411 0.431957 0.704875 0.094 Uiso calc 0.537(15) A 2
C C2 0.8541(6) 0.6240(15) 0.7834(5) 0.086(3) Uani d 0.463(15) A 1
H H2 0.897391 0.622952 0.819459 0.103 Uiso calc 0.463(15) A 1
C C2A 0.8672(5) 0.5713(8) 0.7713(5) 0.069(2) Uani d 0.537(15) A 2
H H2A 0.914895 0.552054 0.799861 0.083 Uiso calc 0.537(15) A 2
C C3 0.8491(6) 0.5408(14) 0.7296(7) 0.090(3) Uani d 0.463(15) A 1
H H3 0.889682 0.483550 0.727983 0.108 Uiso calc 0.463(15) A 1
C C3A 0.8251(6) 0.6708(7) 0.7839(4) 0.0682(19) Uani d 0.537(15) A 2
H H3A 0.842542 0.720597 0.821815 0.082 Uiso calc 0.537(15) A 2
C C4 0.7824(10) 0.5426(15) 0.6771(11) 0.076(3) Uani d 0.463(15) A 1
H H4 0.776377 0.488276 0.639198 0.091 Uiso calc 0.463(15) A 1
C C4A 0.7561(7) 0.6946(10) 0.7387(7) 0.0680(18) Uani d 0.537(15) A 2
H H4A 0.727409 0.762402 0.746512 0.082 Uiso calc 0.537(15) A 2
C C5 0.72861(13) 0.6272(2) 0.68533(12) 0.0612(6) Uani d 1 . .
C C6 0.65382(12) 0.64461(19) 0.63607(11) 0.0556(6) Uani d 1 . .
C C7 0.57106(11) 0.65062(17) 0.53805(11) 0.0486(5) Uani d 1 . .
C C8 0.53903(11) 0.65312(17) 0.45930(11) 0.0461(5) Uani d 1 . .
C C9 0.43020(15) 0.6304(2) 0.37810(16) 0.0722(7) Uani d 1 . .
H H9 0.374351 0.608988 0.368030 0.087 Uiso calc 1 . .
C C10 0.47852(18) 0.6690(2) 0.31916(14) 0.0767(8) Uani d 1 . .
H H10 0.456760 0.673876 0.270055 0.092 Uiso calc 1 . .
C C11 0.56022(17) 0.7002(2) 0.33530(13) 0.0740(7) Uani d 1 . .
H H11 0.594684 0.727501 0.296399 0.089 Uiso calc 1 . .
C C12 0.72520(10) 0.59963(16) 0.51216(11) 0.0429(5) Uani d 1 . .
C C13 0.72638(11) 0.49870(19) 0.47468(13) 0.0547(5) Uani d 1 . .
H H13 0.679812 0.450259 0.477123 0.066 Uiso calc 1 . .
C C14 0.79750(13) 0.4693(2) 0.43310(14) 0.0672(7) Uani d 1 . .
H H14 0.798442 0.400489 0.407559 0.081 Uiso calc 1 . .
C C15 0.86783(12) 0.5404(2) 0.42854(13) 0.0604(6) Uani d 1 . .
C C16 0.86363(12) 0.6421(2) 0.46576(14) 0.0623(6) Uani d 1 . .
H H16 0.909371 0.691848 0.462664 0.075 Uiso calc 1 . .
C C17 0.79330(12) 0.67211(19) 0.50752(12) 0.0539(5) Uani d 1 . .
H H17 0.791778 0.741324 0.532589 0.065 Uiso calc 1 . .
C C18 0.94599(16) 0.5079(3) 0.38356(19) 0.0980(10) Uani d 1 . .
H H18A 0.981640 0.573071 0.376907 0.147 Uiso calc 1 . .
H H18B 0.929106 0.479457 0.334676 0.147 Uiso calc 1 . .
H H18C 0.976901 0.450441 0.410504 0.147 Uiso calc 1 . .

loop_
_atom_site_aniso_label
_atom_site_aniso_U_11
_atom_site_aniso_U_22
_atom_site_aniso_U_33
_atom_site_aniso_U_12
_atom_site_aniso_U_13
_atom_site_aniso_U_23
N1 0.061(4) 0.107(5) 0.047(3) 0.001(3) -0.008(3) -0.016(3)
N1A 0.063(5) 0.093(3) 0.074(4) 0.008(3) -0.021(4) -0.004(3)
N2 0.0595(11) 0.1190(18) 0.0427(10) 0.0293(10) 0.0036(9) -0.0048(10)
N3 0.0510(10) 0.1107(17) 0.0448(10) 0.0258(9) 0.0043(8) -0.0004(9)
N4 0.0369(8) 0.0571(11) 0.0398(9) 0.0040(6) 0.0037(7) -0.0016(7)
N5 0.0602(10) 0.0851(15) 0.0499(11) -0.0041(9) 0.0047(9) 0.0098(9)
N6 0.0437(9) 0.0784(14) 0.0620(12) 0.0004(8) -0.0043(9) 0.0012(9)
C1 0.068(5) 0.140(7) 0.067(4) -0.003(4) -0.015(4) 0.005(5)
C1A 0.069(3) 0.088(4) 0.077(4) 0.000(3) -0.027(3) -0.002(3)
C2 0.058(4) 0.141(9) 0.058(4) 0.004(5) -0.013(4) 0.018(6)
C2A 0.054(3) 0.091(4) 0.063(4) -0.002(3) -0.013(3) 0.001(3)
C3 0.058(4) 0.142(8) 0.070(5) 0.004(5) -0.017(4) 0.019(6)
C3A 0.063(4) 0.091(4) 0.051(3) 0.000(3) -0.011(3) 0.003(3)
C4 0.045(4) 0.117(6) 0.065(6) 0.019(5) -0.008(4) 0.021(5)
C4A 0.062(4) 0.096(4) 0.045(3) 0.009(3) -0.008(3) -0.004(2)
C5 0.0477(11) 0.0935(16) 0.0425(11) -0.0015(10) 0.0007(9) 0.0019(10)
C6 0.0502(11) 0.0748(15) 0.0416(11) 0.0082(9) 0.0007(9) -0.0048(9)
C7 0.0368(9) 0.0627(13) 0.0461(11) 0.0095(8) 0.0046(8) 0.0014(9)
C8 0.0392(9) 0.0541(12) 0.0450(11) 0.0058(7) 0.0020(8) 0.0023(8)
C9 0.0571(13) 0.0838(18) 0.0756(17) 0.0076(11) -0.0186(13) -0.0107(13)
C10 0.0930(19) 0.090(2) 0.0466(13) 0.0229(14) -0.0167(13) -0.0050(12)
C11 0.0839(17) 0.091(2) 0.0475(13) 0.0027(13) 0.0076(13) 0.0108(12)
C12 0.0341(8) 0.0530(12) 0.0416(10) 0.0002(7) 0.0034(8) 0.0010(8)
C13 0.0405(10) 0.0586(13) 0.0648(13) -0.0064(8) 0.0083(10) -0.0091(10)
C14 0.0545(11) 0.0686(16) 0.0786(17) -0.0034(10) 0.0156(12) -0.0217(12)
C15 0.0438(10) 0.0756(17) 0.0618(14) 0.0020(9) 0.0145(10) -0.0028(11)
C16 0.0418(10) 0.0722(16) 0.0730(16) -0.0125(9) 0.0089(10) 0.0013(12)
C17 0.0465(10) 0.0546(13) 0.0605(14) -0.0068(8) 0.0048(10) -0.0068(10)
C18 0.0659(15) 0.120(3) 0.108(2) 0.0026(15) 0.0404(16) -0.0081(18)

loop_
_atom_type_symbol
_atom_type_description
_atom_type_scat_dispersion_real
_atom_type_scat_dispersion_imag
_atom_type_scat_source
C C 0.0033 0.0016 'International Tables Vol C Tables 4.2.6.8 and 6.1.1.4'
H H 0.0000 0.0000 'International Tables Vol C Tables 4.2.6.8 and 6.1.1.4'
N N 0.0061 0.0033 'International Tables Vol C Tables 4.2.6.8 and 6.1.1.4'

loop_
_geom_angle_atom_site_label_1
_geom_angle_atom_site_label_2
_geom_angle_atom_site_label_3
_geom_angle_site_symmetry_1
_geom_angle_site_symmetry_3
_geom_angle
_geom_angle_publ_flag
C1 N1 C5 . . 115.1(7) ?
C1A N1A C5 . . 119.2(9) ?
C6 N2 N3 . . 107.25(17) ?
C7 N3 N2 . . 107.59(16) ?
C6 N4 C7 . . 104.54(15) ?
C6 N4 C12 . . 126.43(14) ?
C7 N4 C12 . . 129.03(16) ?
C11 N5 C8 . . 116.38(19) ?
C8 N6 C9 . . 114.7(2) ?
N1 C1 H1 . . 118.3 ?
N1 C1 C2 . . 123.3(9) ?
C2 C1 H1 . . 118.3 ?
N1A C1A H1A . . 119.1 ?
N1A C1A C2A . . 121.9(9) ?
C2A C1A H1A . . 119.1 ?
C1 C2 H2 . . 120.3 ?
C3 C2 C1 . . 119.5(8) ?
C3 C2 H2 . . 120.3 ?
C1A C2A H2A . . 120.8 ?
C3A C2A C1A . . 118.4(8) ?
C3A C2A H2A . . 120.8 ?
C2 C3 H3 . . 120.4 ?
C2 C3 C4 . . 119.3(10) ?
C4 C3 H3 . . 120.4 ?
C2A C3A H3A . . 121.2 ?
C2A C3A C4A . . 117.6(8) ?
C4A C3A H3A . . 121.2 ?
C3 C4 H4 . . 122.6 ?
C5 C4 C3 . . 114.8(12) ?
C5 C4 H4 . . 122.6 ?
C3A C4A H4A . . 118.2 ?
C5 C4A C3A . . 123.5(8) ?
C5 C4A H4A . . 118.2 ?
N1 C5 C6 . . 108.5(4) ?
N1A C5 C6 . . 113.6(5) ?
C4 C5 N1 . . 127.9(7) ?
C4 C5 C6 . . 123.5(7) ?
C4A C5 N1A . . 119.3(6) ?
C4A C5 C6 . . 126.9(4) ?
N2 C6 N4 . . 110.48(17) ?
N2 C6 C5 . . 124.75(19) ?
N4 C6 C5 . . 124.72(17) ?
N3 C7 N4 . . 110.15(17) ?
N3 C7 C8 . . 124.22(16) ?
N4 C7 C8 . . 125.51(16) ?
N5 C8 C7 . . 117.12(16) ?
N6 C8 N5 . . 126.56(18) ?
N6 C8 C7 . . 116.21(17) ?
N6 C9 H9 . . 118.1 ?
N6 C9 C10 . . 123.7(2) ?
C10 C9 H9 . . 118.1 ?
C9 C10 H10 . . 121.4 ?
C9 C10 C11 . . 117.1(2) ?
C11 C10 H10 . . 121.4 ?
N5 C11 C10 . . 121.6(2) ?
N5 C11 H11 . . 119.2 ?
C10 C11 H11 . . 119.2 ?
C13 C12 N4 . . 120.32(15) ?
C13 C12 C17 . . 120.47(17) ?
C17 C12 N4 . . 119.18(17) ?
C12 C13 H13 . . 120.4 ?
C12 C13 C14 . . 119.16(18) ?
C14 C13 H13 . . 120.4 ?
C13 C14 H14 . . 119.3 ?
C13 C14 C15 . . 121.5(2) ?
C15 C14 H14 . . 119.3 ?
C14 C15 C18 . . 121.5(2) ?
C16 C15 C14 . . 117.70(19) ?
C16 C15 C18 . . 120.8(2) ?
C15 C16 H16 . . 119.3 ?
C15 C16 C17 . . 121.36(19) ?
C17 C16 H16 . . 119.3 ?
C12 C17 H17 . . 120.1 ?
C16 C17 C12 . . 119.8(2) ?
C16 C17 H17 . . 120.1 ?
C15 C18 H18A . . 109.5 ?
C15 C18 H18B . . 109.5 ?
C15 C18 H18C . . 109.5 ?
H18A C18 H18B . . 109.5 ?
H18A C18 H18C . . 109.5 ?
H18B C18 H18C . . 109.5 ?

loop_
_geom_bond_atom_site_label_1
_geom_bond_atom_site_label_2
_geom_bond_site_symmetry_2
_geom_bond_distance
_geom_bond_publ_flag
N1 C1 . 1.283(10) ?
N1 C5 . 1.368(10) ?
N1A C1A . 1.316(11) ?
N1A C5 . 1.387(11) ?
N2 N3 . 1.377(2) ?
N2 C6 . 1.306(2) ?
N3 C7 . 1.307(2) ?
N4 C6 . 1.364(2) ?
N4 C7 . 1.366(2) ?
N4 C12 . 1.443(2) ?
N5 C8 . 1.338(2) ?
N5 C11 . 1.338(3) ?
N6 C8 . 1.330(2) ?
N6 C9 . 1.334(3) ?
C1 H1 . 0.9300 ?
C1 C2 . 1.373(11) ?
C1A H1A . 0.9300 ?
C1A C2A . 1.397(9) ?
C2 H2 . 0.9300 ?
C2 C3 . 1.367(11) ?
C2A H2A . 0.9300 ?
C2A C3A . 1.369(9) ?
C3 H3 . 0.9300 ?
C3 C4 . 1.397(13) ?
C3A H3A . 0.9300 ?
C3A C4A . 1.373(10) ?
C4 H4 . 0.9300 ?
C4 C5 . 1.317(14) ?
C4A H4A . 0.9300 ?
C4A C5 . 1.304(11) ?
C5 C6 . 1.474(3) ?
C7 C8 . 1.473(3) ?
C9 H9 . 0.9300 ?
C9 C10 . 1.363(4) ?
C10 H10 . 0.9300 ?
C10 C11 . 1.365(4) ?
C11 H11 . 0.9300 ?
C12 C13 . 1.364(3) ?
C12 C17 . 1.373(3) ?
C13 H13 . 0.9300 ?
C13 C14 . 1.379(3) ?
C14 H14 . 0.9300 ?
C14 C15 . 1.390(3) ?
C15 C16 . 1.371(3) ?
C15 C18 . 1.510(3) ?
C16 H16 . 0.9300 ?
C16 C17 . 1.373(3) ?
C17 H17 . 0.9300 ?
C18 H18A . 0.9600 ?
C18 H18B . 0.9600 ?
C18 H18C . 0.9600 ?

loop_
_geom_torsion_atom_site_label_1
_geom_torsion_atom_site_label_2
_geom_torsion_atom_site_label_3
_geom_torsion_atom_site_label_4
_geom_torsion_site_symmetry_1
_geom_torsion_site_symmetry_2
_geom_torsion_site_symmetry_3
_geom_torsion_site_symmetry_4
_geom_torsion
_geom_torsion_publ_flag
N1 C1 C2 C3 . . . . 1.3(15) ?
N1 C5 C6 N2 . . . . -46.4(7) ?
N1 C5 C6 N4 . . . . 136.5(6) ?
N1A C1A C2A C3A . . . . -1.1(14) ?
N1A C5 C6 N2 . . . . 126.3(8) ?
N1A C5 C6 N4 . . . . -50.9(8) ?
N2 N3 C7 N4 . . . . 0.4(3) ?
N2 N3 C7 C8 . . . . -175.6(2) ?
N3 N2 C6 N4 . . . . 0.2(3) ?
N3 N2 C6 C5 . . . . -177.3(2) ?
N3 C7 C8 N5 . . . . 141.3(2) ?
N3 C7 C8 N6 . . . . -35.2(3) ?
N4 C7 C8 N5 . . . . -34.1(3) ?
N4 C7 C8 N6 . . . . 149.4(2) ?
N4 C12 C13 C14 . . . . -176.98(19) ?
N4 C12 C17 C16 . . . . 177.20(19) ?
N6 C9 C10 C11 . . . . -0.2(4) ?
C1 N1 C5 C4 . . . . -3.3(19) ?
C1 N1 C5 C6 . . . . 179.3(8) ?
C1 C2 C3 C4 . . . . -1.5(17) ?
C1A N1A C5 C4A . . . . -4.5(18) ?
C1A N1A C5 C6 . . . . 179.2(10) ?
C1A C2A C3A C4A . . . . -1.2(13) ?
C2 C3 C4 C5 . . . . 0(2) ?
C2A C3A C4A C5 . . . . 0.6(16) ?
C3 C4 C5 N1 . . . . 3(2) ?
C3 C4 C5 C6 . . . . -179.9(9) ?
C3A C4A C5 N1A . . . . 2.2(16) ?
C3A C4A C5 C6 . . . . 177.9(7) ?
C4 C5 C6 N2 . . . . 136.0(12) ?
C4 C5 C6 N4 . . . . -41.1(12) ?
C4A C5 C6 N2 . . . . -49.6(8) ?
C4A C5 C6 N4 . . . . 133.2(7) ?
C5 N1 C1 C2 . . . . 0.9(14) ?
C5 N1A C1A C2A . . . . 4.0(18) ?
C6 N2 N3 C7 . . . . -0.4(3) ?
C6 N4 C7 N3 . . . . -0.3(2) ?
C6 N4 C7 C8 . . . . 175.63(19) ?
C6 N4 C12 C13 . . . . 114.7(2) ?
C6 N4 C12 C17 . . . . -63.5(3) ?
C7 N4 C6 N2 . . . . 0.1(2) ?
C7 N4 C6 C5 . . . . 177.6(2) ?
C7 N4 C12 C13 . . . . -65.3(3) ?
C7 N4 C12 C17 . . . . 116.5(2) ?
C8 N5 C11 C10 . . . . -0.4(4) ?
C8 N6 C9 C10 . . . . -0.3(3) ?
C9 N6 C8 N5 . . . . 0.5(3) ?
C9 N6 C8 C7 . . . . 176.68(18) ?
C9 C10 C11 N5 . . . . 0.5(4) ?
C11 N5 C8 N6 . . . . -0.2(3) ?
C11 N5 C8 C7 . . . . -176.3(2) ?
C12 N4 C6 N2 . . . . -179.9(2) ?
C12 N4 C6 C5 . . . . -2.4(3) ?
C12 N4 C7 N3 . . . . 179.67(19) ?
C12 N4 C7 C8 . . . . -4.4(3) ?
C12 C13 C14 C15 . . . . -0.1(4) ?
C13 C12 C17 C16 . . . . -1.0(3) ?
C13 C14 C15 C16 . . . . -1.2(4) ?
C13 C14 C15 C18 . . . . 179.5(2) ?
C14 C15 C16 C17 . . . . 1.4(4) ?
C15 C16 C17 C12 . . . . -0.3(4) ?
C17 C12 C13 C14 . . . . 1.2(3) ?
C18 C15 C16 C17 . . . . -179.3(2) ?

_cod_database_fobs_code 2312424
